data_7207813
loop_
_publ_author_name
'Wang, Huang'
'Huo, Li-Hua'
'Deng, Zhao-Peng'
'Zhao, Hui'
'Gao, Shan'

_publ_section_title
;
 Syntheses, crystal structures and luminescent properties of Zn(ii)/Cd(ii)
 supramolecular complexes incorporating 4-sulfinobenzoate and its in situ
 oxidized ligand
;
_journal_issue 10
_journal_name_full CrystEngComm
_journal_page_first 3501
_journal_paper_doi 10.1039/c2ce06584c
_journal_volume 14
_journal_year 2012
_chemical_formula_moiety 'C34 H32 Cd2 N4 O12 S2'
_chemical_formula_sum 'C34 H32 Cd2 N4 O12 S2'
_chemical_formula_weight 977.56
_chemical_name_systematic
;
?
;
_space_group_IT_number 2
_symmetry_cell_setting triclinic
_symmetry_space_group_name_Hall '-P 1'
_symmetry_space_group_name_H-M 'P -1'
_atom_sites_solution_hydrogens geom
_atom_sites_solution_primary direct
_atom_sites_solution_secondary difmap
_audit_creation_method SHELXL-97
_cell_angle_alpha 76.16(3)
_cell_angle_beta 84.00(3)
_cell_angle_gamma 71.71(3)
_cell_formula_units_Z 1
_cell_length_a 7.7849(16)
_cell_length_b 9.839(2)
_cell_length_c 12.367(3)
_cell_measurement_reflns_used 7703
_cell_measurement_temperature 295(2)
_cell_measurement_theta_max 27.45
_cell_measurement_theta_min 3.09
_cell_volume 872.8(4)
_computing_cell_refinement RAPID-AUTO
_computing_data_reduction 'CrystalStructure (Rigaku/MSC and Rigaku Corporation, 2002)'
_computing_molecular_graphics SHELXL-97
_computing_publication_material SHELXL-97
_computing_structure_refinement 'SHELXL-97 (Sheldrick, 1997)'
_computing_structure_solution 'SHELXS-97 (Sheldrick, 1990)'
_diffrn_ambient_temperature 295(2)
_diffrn_detector_area_resol_mean 10.000
_diffrn_measured_fraction_theta_full 0.988
_diffrn_measured_fraction_theta_max 0.988
_diffrn_measurement_device_type 'Rigaku RAXIS-RAPID'
_diffrn_measurement_method \w
_diffrn_radiation_monochromator graphite
_diffrn_radiation_source 'fine-focus sealed tube'
_diffrn_radiation_type MoK\a
_diffrn_radiation_wavelength 0.71073
_diffrn_reflns_av_R_equivalents 0.0218
_diffrn_reflns_av_sigmaI/netI 0.0277
_diffrn_reflns_limit_h_max 10
_diffrn_reflns_limit_h_min -10
_diffrn_reflns_limit_k_max 12
_diffrn_reflns_limit_k_min -11
_diffrn_reflns_limit_l_max 16
_diffrn_reflns_limit_l_min -15
_diffrn_reflns_number 8612
_diffrn_reflns_theta_full 27.46
_diffrn_reflns_theta_max 27.46
_diffrn_reflns_theta_min 3.09
_diffrn_standards_decay_% 0
_diffrn_standards_interval_count 0
_diffrn_standards_interval_time 0
_diffrn_standards_number 0
_exptl_absorpt_coefficient_mu 1.410
_exptl_absorpt_correction_T_max 0.8380
_exptl_absorpt_correction_T_min 0.7562
_exptl_absorpt_correction_type multi-scan
_exptl_absorpt_process_details 'ABSCOR (Higashi, 1995)'
_exptl_crystal_colour colorless
_exptl_crystal_density_diffrn 1.860
_exptl_crystal_density_method 'not measured'
_exptl_crystal_description prism
_exptl_crystal_F_000 488
_exptl_crystal_size_max 0.21
_exptl_crystal_size_mid 0.17
_exptl_crystal_size_min 0.13
_refine_diff_density_max 0.855
_refine_diff_density_min -0.601
_refine_diff_density_rms 0.110
_refine_ls_extinction_method none
_refine_ls_goodness_of_fit_ref 1.062
_refine_ls_hydrogen_treatment mixed
_refine_ls_matrix_type full
_refine_ls_number_parameters 256
_refine_ls_number_reflns 3939
_refine_ls_number_restraints 6
_refine_ls_restrained_S_all 1.061
_refine_ls_R_factor_all 0.0320
_refine_ls_R_factor_gt 0.0264
_refine_ls_shift/su_max 0.001
_refine_ls_shift/su_mean 0.000
_refine_ls_structure_factor_coef Fsqd
_refine_ls_weighting_details 'calc w=1/[\s^2^(Fo^2^)+(0.0447P)^2^+0.7591P] where P=(Fo^2^+2Fc^2^)/3'
_refine_ls_weighting_scheme calc
_refine_ls_wR_factor_gt 0.0711
_refine_ls_wR_factor_ref 0.0807
_reflns_number_gt 3532
_reflns_number_total 3939
_reflns_threshold_expression >2sigma(I)
_cod_data_source_file c2ce06584c.txt
_cod_data_source_block complex3
_cod_original_cell_volume 872.8(3)
_cod_original_sg_symbol_Hall '-P 1 '
_cod_original_sg_symbol_H-M 'P -1 '
_cod_database_code 7207813

loop_
_symmetry_equiv_pos_as_xyz
'x, y, z'
'-x, -y, -z'

loop_
_atom_site_label
_atom_site_type_symbol
_atom_site_fract_x
_atom_site_fract_y
_atom_site_fract_z
_atom_site_U_iso_or_equiv
_atom_site_adp_type
_atom_site_occupancy
_atom_site_symmetry_multiplicity
_atom_site_calc_flag
_atom_site_refinement_flags
Cd1 Cd 0.40725(3) 0.35753(2) 0.222024(16) 0.02869(8) Uani 1 1 d .
S1 S 0.00493(10) 0.26329(8) 0.20145(6) 0.03069(16) Uani 1 1 d .
O1W O 0.5719(3) 0.5380(3) 0.1757(2) 0.0405(5) Uani 1 1 d D
H1W1 H 0.6834(19) 0.497(4) 0.164(3) 0.061 Uiso 1 1 d D
H1W2 H 0.525(4) 0.601(4) 0.119(2) 0.061 Uiso 1 1 d D
O2W O 0.2153(3) 0.5371(3) 0.09357(19) 0.0399(5) Uani 1 1 d D
H2W1 H 0.255(5) 0.577(4) 0.0316(17) 0.060 Uiso 1 1 d D
H2W2 H 0.128(4) 0.508(5) 0.084(3) 0.060 Uiso 1 1 d D
O1 O 0.4260(4) -0.1194(3) -0.1921(2) 0.0503(6) Uani 1 1 d .
O2 O 0.4338(3) -0.2983(3) -0.0473(2) 0.0469(6) Uani 1 1 d .
O3 O 0.1642(3) 0.2595(2) 0.26327(17) 0.0347(5) Uani 1 1 d .
O4 O -0.0653(3) 0.4122(2) 0.12560(19) 0.0381(5) Uani 1 1 d .
N1 N 0.5192(4) 0.2568(3) 0.4037(2) 0.0359(6) Uani 1 1 d .
N2 N 0.2424(3) 0.5075(3) 0.3498(2) 0.0315(5) Uani 1 1 d .
C1 C 0.3890(4) -0.1643(4) -0.0920(3) 0.0351(7) Uani 1 1 d .
C2 C 0.2901(4) -0.0545(3) -0.0232(2) 0.0295(6) Uani 1 1 d .
C3 C 0.2125(5) -0.1005(3) 0.0797(3) 0.0369(7) Uani 1 1 d .
H3 H 0.2217 -0.1993 0.1059 0.044 Uiso 1 1 calc R
C4 C 0.1215(4) -0.0003(3) 0.1436(3) 0.0353(7) Uani 1 1 d .
H4 H 0.0667 -0.0313 0.2115 0.042 Uiso 1 1 calc R
C5 C 0.1124(4) 0.1451(3) 0.1065(2) 0.0278(6) Uani 1 1 d .
C6 C 0.1867(4) 0.1943(3) 0.0031(3) 0.0322(6) Uani 1 1 d .
H6 H 0.1773 0.2932 -0.0222 0.039 Uiso 1 1 calc R
C7 C 0.2752(4) 0.0941(3) -0.0622(3) 0.0336(6) Uani 1 1 d .
H7 H 0.3246 0.1261 -0.1318 0.040 Uiso 1 1 calc R
C8 C 0.6455(5) 0.1266(4) 0.4286(3) 0.0484(8) Uani 1 1 d .
H8 H 0.7072 0.0839 0.3708 0.058 Uiso 1 1 calc R
C9 C 0.6883(6) 0.0527(5) 0.5373(3) 0.0568(10) Uani 1 1 d .
H9 H 0.7778 -0.0373 0.5517 0.068 Uiso 1 1 calc R
C10 C 0.5984(6) 0.1129(5) 0.6222(3) 0.0590(11) Uani 1 1 d .
H10 H 0.6216 0.0631 0.6958 0.071 Uiso 1 1 calc R
C11 C 0.4721(5) 0.2491(5) 0.5982(3) 0.0505(9) Uani 1 1 d .
H11 H 0.4130 0.2940 0.6555 0.061 Uiso 1 1 calc R
C12 C 0.4328(4) 0.3196(4) 0.4875(3) 0.0346(6) Uani 1 1 d .
C13 C 0.2920(4) 0.4636(3) 0.4563(3) 0.0328(6) Uani 1 1 d .
C14 C 0.2092(5) 0.5483(4) 0.5344(3) 0.0457(8) Uani 1 1 d .
H14 H 0.2467 0.5183 0.6076 0.055 Uiso 1 1 calc R
C15 C 0.0721(6) 0.6759(4) 0.5019(3) 0.0537(10) Uani 1 1 d .
H15 H 0.0152 0.7328 0.5531 0.064 Uiso 1 1 calc R
C16 C 0.0197(5) 0.7188(4) 0.3932(3) 0.0488(9) Uani 1 1 d .
H16 H -0.0734 0.8046 0.3698 0.059 Uiso 1 1 calc R
C17 C 0.1080(4) 0.6320(3) 0.3195(3) 0.0384(7) Uani 1 1 d .
H17 H 0.0727 0.6611 0.2459 0.046 Uiso 1 1 calc R

loop_
_atom_site_aniso_label
_atom_site_aniso_U_11
_atom_site_aniso_U_22
_atom_site_aniso_U_33
_atom_site_aniso_U_23
_atom_site_aniso_U_13
_atom_site_aniso_U_12
Cd1 0.03304(13) 0.02676(12) 0.02306(12) -0.00867(8) -0.00095(8) -0.00202(8)
S1 0.0315(3) 0.0312(4) 0.0300(4) -0.0128(3) 0.0030(3) -0.0069(3)
O1W 0.0342(11) 0.0395(13) 0.0454(13) -0.0136(10) 0.0040(10) -0.0059(10)
O2W 0.0446(13) 0.0370(12) 0.0356(12) -0.0070(10) -0.0097(10) -0.0066(10)
O1 0.0588(15) 0.0518(15) 0.0354(13) -0.0212(11) 0.0096(11) -0.0047(12)
O2 0.0515(14) 0.0318(12) 0.0576(15) -0.0237(11) 0.0096(12) -0.0060(11)
O3 0.0408(11) 0.0375(12) 0.0288(10) -0.0084(9) -0.0051(9) -0.0137(10)
O4 0.0351(11) 0.0309(11) 0.0426(12) -0.0121(10) -0.0055(9) 0.0024(9)
N1 0.0430(14) 0.0371(14) 0.0276(12) -0.0063(11) -0.0052(11) -0.0113(12)
N2 0.0355(13) 0.0296(12) 0.0303(12) -0.0122(10) 0.0044(10) -0.0086(10)
C1 0.0301(14) 0.0409(17) 0.0368(16) -0.0171(14) 0.0012(12) -0.0084(13)
C2 0.0280(13) 0.0325(15) 0.0294(14) -0.0114(12) -0.0028(11) -0.0069(12)
C3 0.0466(17) 0.0256(14) 0.0381(16) -0.0095(12) 0.0061(14) -0.0109(13)
C4 0.0451(17) 0.0325(15) 0.0282(14) -0.0095(12) 0.0083(13) -0.0122(13)
C5 0.0257(13) 0.0307(14) 0.0299(14) -0.0120(12) -0.0022(11) -0.0080(11)
C6 0.0363(15) 0.0257(14) 0.0338(15) -0.0085(12) 0.0027(12) -0.0080(12)
C7 0.0353(15) 0.0336(15) 0.0298(14) -0.0088(12) 0.0056(12) -0.0083(12)
C8 0.053(2) 0.0421(19) 0.0441(19) -0.0054(16) -0.0149(16) -0.0045(16)
C9 0.059(2) 0.053(2) 0.050(2) 0.0081(18) -0.0225(19) -0.0123(19)
C10 0.058(2) 0.077(3) 0.0354(19) 0.0130(19) -0.0164(17) -0.024(2)
C11 0.054(2) 0.070(3) 0.0275(16) -0.0063(17) -0.0014(15) -0.023(2)
C12 0.0376(15) 0.0443(17) 0.0278(14) -0.0083(13) -0.0008(12) -0.0201(14)
C13 0.0394(16) 0.0388(16) 0.0291(14) -0.0163(12) 0.0086(12) -0.0207(14)
C14 0.060(2) 0.053(2) 0.0336(16) -0.0237(15) 0.0135(15) -0.0251(18)
C15 0.066(2) 0.053(2) 0.050(2) -0.0312(18) 0.0278(19) -0.0231(19)
C16 0.050(2) 0.0347(18) 0.059(2) -0.0157(16) 0.0197(18) -0.0121(15)
C17 0.0423(17) 0.0348(16) 0.0372(16) -0.0102(13) 0.0093(14) -0.0116(14)

loop_
_atom_type_symbol
_atom_type_description
_atom_type_scat_dispersion_real
_atom_type_scat_dispersion_imag
_atom_type_scat_source
C C 0.0033 0.0016 'International Tables Vol C Tables 4.2.6.8 and 6.1.1.4'
H H 0.0000 0.0000 'International Tables Vol C Tables 4.2.6.8 and 6.1.1.4'
N N 0.0061 0.0033 'International Tables Vol C Tables 4.2.6.8 and 6.1.1.4'
O O 0.0106 0.0060 'International Tables Vol C Tables 4.2.6.8 and 6.1.1.4'
S S 0.1246 0.1234 'International Tables Vol C Tables 4.2.6.8 and 6.1.1.4'
Cd Cd -0.8075 1.2024 'International Tables Vol C Tables 4.2.6.8 and 6.1.1.4'

loop_
_geom_angle_atom_site_label_1
_geom_angle_atom_site_label_2
_geom_angle_atom_site_label_3
_geom_angle
_geom_angle_site_symmetry_1
_geom_angle_site_symmetry_3
O2W Cd1 O3 84.37(9) . .
O2W Cd1 N1 152.08(9) . .
O3 Cd1 N1 92.68(9) . .
O2W Cd1 O1 123.98(9) . 2_655
O3 Cd1 O1 84.31(9) . 2_655
N1 Cd1 O1 83.11(10) . 2_655
O2W Cd1 N2 82.98(9) . .
O3 Cd1 N2 82.30(8) . .
N1 Cd1 N2 69.12(10) . .
O1 Cd1 N2 148.40(9) 2_655 .
O2W Cd1 O1W 80.08(9) . .
O3 Cd1 O1W 159.81(8) . .
N1 Cd1 O1W 95.04(9) . .
O1 Cd1 O1W 115.11(9) 2_655 .
N2 Cd1 O1W 83.08(8) . .
O2W Cd1 O2 80.45(9) . 2_655
O3 Cd1 O2 110.08(8) . 2_655
N1 Cd1 O2 126.10(9) . 2_655
O1 Cd1 O2 53.21(9) 2_655 2_655
N2 Cd1 O2 158.08(9) . 2_655
O1W Cd1 O2 80.02(8) . 2_655
O4 S1 O3 109.58(13) . .
O4 S1 C5 103.61(13) . .
O3 S1 C5 101.98(13) . .
Cd1 O1W H1W1 111(3) . .
Cd1 O1W H1W2 108(3) . .
H1W1 O1W H1W2 110.8(17) . .
Cd1 O2W H2W1 121(3) . .
Cd1 O2W H2W2 109(3) . .
H2W1 O2W H2W2 110.7(17) . .
C1 O1 Cd1 94.6(2) . 2_655
C1 O2 Cd1 90.5(2) . 2_655
S1 O3 Cd1 135.94(13) . .
C8 N1 C12 118.6(3) . .
C8 N1 Cd1 121.7(2) . .
C12 N1 Cd1 118.8(2) . .
C17 N2 C13 119.0(3) . .
C17 N2 Cd1 123.6(2) . .
C13 N2 Cd1 117.4(2) . .
O1 C1 O2 121.6(3) . .
O1 C1 C2 119.1(3) . .
O2 C1 C2 119.3(3) . .
C3 C2 C7 119.5(3) . .
C3 C2 C1 120.0(3) . .
C7 C2 C1 120.5(3) . .
C4 C3 C2 120.4(3) . .
C4 C3 H3 119.8 . .
C2 C3 H3 119.8 . .
C5 C4 C3 119.9(3) . .
C5 C4 H4 120.1 . .
C3 C4 H4 120.1 . .
C4 C5 C6 120.8(3) . .
C4 C5 S1 116.0(2) . .
C6 C5 S1 123.2(2) . .
C5 C6 C7 119.4(3) . .
C5 C6 H6 120.3 . .
C7 C6 H6 120.3 . .
C6 C7 C2 120.0(3) . .
C6 C7 H7 120.0 . .
C2 C7 H7 120.0 . .
N1 C8 C9 122.6(4) . .
N1 C8 H8 118.7 . .
C9 C8 H8 118.7 . .
C10 C9 C8 119.3(4) . .
C10 C9 H9 120.4 . .
C8 C9 H9 120.4 . .
C9 C10 C11 118.9(3) . .
C9 C10 H10 120.5 . .
C11 C10 H10 120.5 . .
C10 C11 C12 119.9(4) . .
C10 C11 H11 120.0 . .
C12 C11 H11 120.0 . .
N1 C12 C11 120.6(3) . .
N1 C12 C13 116.9(3) . .
C11 C12 C13 122.5(3) . .
N2 C13 C14 120.9(3) . .
N2 C13 C12 116.9(3) . .
C14 C13 C12 122.1(3) . .
C15 C14 C13 119.4(4) . .
C15 C14 H14 120.3 . .
C13 C14 H14 120.3 . .
C14 C15 C16 119.4(3) . .
C14 C15 H15 120.3 . .
C16 C15 H15 120.3 . .
C15 C16 C17 118.7(4) . .
C15 C16 H16 120.7 . .
C17 C16 H16 120.7 . .
N2 C17 C16 122.6(3) . .
N2 C17 H17 118.7 . .
C16 C17 H17 118.7 . .

loop_
_geom_bond_atom_site_label_1
_geom_bond_atom_site_label_2
_geom_bond_distance
_geom_bond_site_symmetry_2
Cd1 O2W 2.318(3) .
Cd1 O3 2.341(2) .
Cd1 N1 2.365(3) .
Cd1 O1 2.390(3) 2_655
Cd1 N2 2.414(3) .
Cd1 O1W 2.432(3) .
Cd1 O2 2.476(3) 2_655
S1 O4 1.507(2) .
S1 O3 1.509(2) .
S1 C5 1.808(3) .
O1W H1W1 0.85(3) .
O1W H1W2 0.85(3) .
O2W H2W1 0.85(3) .
O2W H2W2 0.85(3) .
O1 C1 1.247(4) .
O1 Cd1 2.390(3) 2_655
O2 C1 1.252(4) .
O2 Cd1 2.476(3) 2_655
N1 C8 1.337(5) .
N1 C12 1.345(4) .
N2 C17 1.340(4) .
N2 C13 1.341(4) .
C1 C2 1.505(4) .
C2 C3 1.388(4) .
C2 C7 1.397(4) .
C3 C4 1.385(4) .
C3 H3 0.9300 .
C4 C5 1.375(4) .
C4 H4 0.9300 .
C5 C6 1.388(4) .
C6 C7 1.392(4) .
C6 H6 0.9300 .
C7 H7 0.9300 .
C8 C9 1.386(5) .
C8 H8 0.9300 .
C9 C10 1.352(6) .
C9 H9 0.9300 .
C10 C11 1.376(6) .
C10 H10 0.9300 .
C11 C12 1.396(5) .
C11 H11 0.9300 .
C12 C13 1.486(5) .
C13 C14 1.400(4) .
C14 C15 1.372(6) .
C14 H14 0.9300 .
C15 C16 1.374(6) .
C15 H15 0.9300 .
C16 C17 1.380(5) .
C16 H16 0.9300 .
C17 H17 0.9300 .

loop_
_geom_hbond_atom_site_label_D
_geom_hbond_atom_site_label_H
_geom_hbond_atom_site_label_A
_geom_hbond_distance_DH
_geom_hbond_distance_HA
_geom_hbond_distance_DA
_geom_hbond_angle_DHA
_geom_hbond_site_symmetry_A
O1W H1W1 O4 0.85(3) 1.93(3) 2.775(3) 176(4) 1_655
O1W H1W2 O2 0.85(3) 2.14(3) 2.960(4) 163(4) 1_565
O2W H2W1 O2 0.85(3) 2.15(2) 2.882(4) 145(3) 1_565
O2W H2W1 O4 0.85(3) 2.52(3) 2.934(3) 111(3) 2_565
O2W H2W2 O4 0.85(3) 1.98(3) 2.777(3) 158(3) .

loop_
_geom_torsion_atom_site_label_1
_geom_torsion_atom_site_label_2
_geom_torsion_atom_site_label_3
_geom_torsion_atom_site_label_4
_geom_torsion
_geom_torsion_site_symmetry_1
O4 S1 O3 Cd1 -36.5(2) .
C5 S1 O3 Cd1 72.8(2) .
O2W Cd1 O3 S1 26.40(19) .
N1 Cd1 O3 S1 178.56(19) .
O1 Cd1 O3 S1 -98.64(19) 2_655
N2 Cd1 O3 S1 110.1(2) .
O1W Cd1 O3 S1 66.1(3) .
O2 Cd1 O3 S1 -51.3(2) 2_655
O2W Cd1 N1 C8 176.6(2) .
O3 Cd1 N1 C8 93.5(3) .
O1 Cd1 N1 C8 9.6(3) 2_655
N2 Cd1 N1 C8 174.2(3) .
O1W Cd1 N1 C8 -105.1(3) .
O2 Cd1 N1 C8 -23.8(3) 2_655
O2W Cd1 N1 C12 7.9(4) .
O3 Cd1 N1 C12 -75.1(2) .
O1 Cd1 N1 C12 -159.0(2) 2_655
N2 Cd1 N1 C12 5.6(2) .
O1W Cd1 N1 C12 86.2(2) .
O2 Cd1 N1 C12 167.5(2) 2_655
O2W Cd1 N2 C17 0.1(2) .
O3 Cd1 N2 C17 -85.1(2) .
N1 Cd1 N2 C17 179.0(3) .
O1 Cd1 N2 C17 -150.9(2) 2_655
O1W Cd1 N2 C17 80.9(2) .
O2 Cd1 N2 C17 41.2(4) 2_655
O2W Cd1 N2 C13 -178.7(2) .
O3 Cd1 N2 C13 96.1(2) .
N1 Cd1 N2 C13 0.2(2) .
O1 Cd1 N2 C13 30.3(3) 2_655
O1W Cd1 N2 C13 -97.9(2) .
O2 Cd1 N2 C13 -137.6(2) 2_655
Cd1 O1 C1 O2 -3.7(3) 2_655
Cd1 O1 C1 C2 175.6(2) 2_655
Cd1 O2 C1 O1 3.5(3) 2_655
Cd1 O2 C1 C2 -175.7(2) 2_655
O1 C1 C2 C3 165.8(3) .
O2 C1 C2 C3 -15.0(4) .
O1 C1 C2 C7 -14.1(4) .
O2 C1 C2 C7 165.2(3) .
C7 C2 C3 C4 -0.2(5) .
C1 C2 C3 C4 179.9(3) .
C2 C3 C4 C5 -1.9(5) .
C3 C4 C5 C6 2.8(5) .
C3 C4 C5 S1 -175.6(3) .
O4 S1 C5 C4 -153.8(2) .
O3 S1 C5 C4 92.4(2) .
O4 S1 C5 C6 27.9(3) .
O3 S1 C5 C6 -85.9(3) .
C4 C5 C6 C7 -1.6(5) .
S1 C5 C6 C7 176.6(2) .
C5 C6 C7 C2 -0.5(5) .
C3 C2 C7 C6 1.4(5) .
C1 C2 C7 C6 -178.7(3) .
C12 N1 C8 C9 1.3(5) .
Cd1 N1 C8 C9 -167.4(3) .
N1 C8 C9 C10 0.7(6) .
C8 C9 C10 C11 -2.7(6) .
C9 C10 C11 C12 2.9(6) .
C8 N1 C12 C11 -1.1(5) .
Cd1 N1 C12 C11 167.9(3) .
C8 N1 C12 C13 -179.4(3) .
Cd1 N1 C12 C13 -10.4(4) .
C10 C11 C12 N1 -1.0(5) .
C10 C11 C12 C13 177.2(3) .
C17 N2 C13 C14 -2.0(4) .
Cd1 N2 C13 C14 176.8(2) .
C17 N2 C13 C12 175.8(3) .
Cd1 N2 C13 C12 -5.4(3) .
N1 C12 C13 N2 10.4(4) .
C11 C12 C13 N2 -167.8(3) .
N1 C12 C13 C14 -171.8(3) .
C11 C12 C13 C14 9.9(5) .
N2 C13 C14 C15 1.8(5) .
C12 C13 C14 C15 -175.9(3) .
C13 C14 C15 C16 -0.5(5) .
C14 C15 C16 C17 -0.4(6) .
C13 N2 C17 C16 1.1(5) .
Cd1 N2 C17 C16 -177.7(2) .
C15 C16 C17 N2 0.1(5) .
